data_1564685
loop_
_publ_author_name
'Fan, Yunhao'
'Han, Mengmeng'
'Huang, Arui'
'Liao, Qiuyan'
'Tu, Jin'
'Liu, Xiuxing'
'Huang, Bohan'
'Li, Qianqian'
'Li, Zhen'

_publ_section_title
;
 Multi-photoresponsive triphenylethylene derivatives with photochromism,
 photodeformation and room temperature phosphorescence.
;
_journal_issue 1
_journal_name_full 'Materials horizons'
_journal_page_first 368
_journal_page_last 375
_journal_paper_doi 10.1039/d1mh01207j
_journal_volume 9
_journal_year 2022
_chemical_formula_moiety 'C21 H15 F3'
_chemical_formula_sum 'C21 H15 F3'
_chemical_formula_weight 324.33
_space_group_crystal_system orthorhombic
_space_group_IT_number 29
_space_group_name_Hall 'P 2c -2ac'
_space_group_name_H-M_alt 'P c a 21'
_atom_sites_solution_hydrogens geom
_atom_sites_solution_primary iterative
_audit_creation_date 2021-06-01
_audit_creation_method
;
Olex2 1.3
(compiled 2020.11.12 svn.r5f609507 for OlexSys, GUI svn.r6272)
;
_audit_update_record
;
2021-07-06 deposited with the CCDC.	2021-09-06 downloaded from the CCDC.
;
_cell_angle_alpha 90
_cell_angle_beta 90
_cell_angle_gamma 90
_cell_formula_units_Z 4
_cell_length_a 31.90(3)
_cell_length_b 8.761(9)
_cell_length_c 5.796(6)
_cell_measurement_reflns_used 5777
_cell_measurement_temperature 296(2)
_cell_measurement_theta_max 26.16
_cell_measurement_theta_min 2.32
_cell_volume 1620(3)
_computing_cell_refinement 'SAINT v7.68A (Bruker, 2009)'
_computing_data_reduction 'SAINT v7.68A (Bruker, 2009)'
_computing_molecular_graphics 'Olex2 1.3 (Dolomanov et al., 2009)'
_computing_publication_material 'Olex2 1.3 (Dolomanov et al., 2009)'
_computing_structure_refinement 'SHELXL 2018/3 (Sheldrick, 2015)'
_computing_structure_solution 'olex2.solve 1.3 (Bourhis et al., 2015)'
_diffrn_ambient_temperature 296.15
_diffrn_measured_fraction_theta_full 0.982
_diffrn_measured_fraction_theta_max 0.979
_diffrn_measurement_device_type 'Bruker APEX-II CCD'
_diffrn_measurement_method '\f and \w scans'
_diffrn_radiation_monochromator graphite
_diffrn_radiation_type MoK\a
_diffrn_radiation_wavelength 0.71073
_diffrn_reflns_av_R_equivalents 0.0503
_diffrn_reflns_av_unetI/netI 0.0539
_diffrn_reflns_Laue_measured_fraction_full 0.982
_diffrn_reflns_Laue_measured_fraction_max 0.979
_diffrn_reflns_limit_h_max 36
_diffrn_reflns_limit_h_min -39
_diffrn_reflns_limit_k_max 10
_diffrn_reflns_limit_k_min -10
_diffrn_reflns_limit_l_max 7
_diffrn_reflns_limit_l_min -7
_diffrn_reflns_number 10202
_diffrn_reflns_point_group_measured_fraction_full 0.958
_diffrn_reflns_point_group_measured_fraction_max 0.953
_diffrn_reflns_theta_full 25.242
_diffrn_reflns_theta_max 26.340
_diffrn_reflns_theta_min 2.411
_diffrn_source_current 0.0
_diffrn_source_power 0.0
_diffrn_source_voltage 0.0
_diffrn_standards_number 0
_exptl_absorpt_coefficient_mu 0.100
_exptl_absorpt_correction_T_max 0.7454
_exptl_absorpt_correction_T_min 0.4918
_exptl_absorpt_correction_type none
_exptl_absorpt_process_details
;
SADABS-2008/1 (Bruker,2008) was used for absorption correction.
wR2(int) was 0.1577 before and 0.0837 after correction.
The Ratio of minimum to maximum transmission is 0.6598.
The \l/2 correction factor is 0.0015.
;
_exptl_crystal_colour 'metallic light colourless'
_exptl_crystal_colour_lustre metallic
_exptl_crystal_colour_modifier light
_exptl_crystal_colour_primary colourless
_exptl_crystal_density_diffrn 1.330
_exptl_crystal_description needle
_exptl_crystal_F_000 672
_exptl_crystal_size_max 0.4
_exptl_crystal_size_mid 0.01
_exptl_crystal_size_min 0.01
_refine_diff_density_max 0.194
_refine_diff_density_min -0.218
_refine_diff_density_rms 0.045
_refine_ls_abs_structure_details
;
 Flack x determined using 856 quotients [(I+)-(I-)]/[(I+)+(I-)]
 (Parsons, Flack and Wagner, Acta Cryst. B69 (2013) 249-259).
;
_refine_ls_abs_structure_Flack 0.4(8)
_refine_ls_extinction_method none
_refine_ls_goodness_of_fit_ref 1.133
_refine_ls_hydrogen_treatment constr
_refine_ls_matrix_type full
_refine_ls_number_parameters 217
_refine_ls_number_reflns 3134
_refine_ls_number_restraints 1
_refine_ls_restrained_S_all 1.132
_refine_ls_R_factor_all 0.0769
_refine_ls_R_factor_gt 0.0636
_refine_ls_shift/su_max 0.000
_refine_ls_shift/su_mean 0.000
_refine_ls_structure_factor_coef Fsqd
_refine_ls_weighting_details 'w=1/[\s^2^(Fo^2^)+(0.0148P)^2^+1.5028P] where P=(Fo^2^+2Fc^2^)/3'
_refine_ls_weighting_scheme calc
_refine_ls_wR_factor_gt 0.1387
_refine_ls_wR_factor_ref 0.1444
_reflns_Friedel_coverage 0.764
_reflns_Friedel_fraction_full 0.929
_reflns_Friedel_fraction_max 0.923
_reflns_number_gt 2654
_reflns_number_total 3134
_reflns_threshold_expression 'I > 2\s(I)'
_cod_data_source_file d1mh01207j2.cif
_cod_data_source_block mo_210529p_0m
_cod_depositor_comments
;
Adding full bibliography for 1564683--1564688.cif.

2022-09-18
Z value and formula fixed to values more according to usual
chemical conventions.                 miguel
;
_cod_original_formula_sum 'C84 H60 F12'
_cod_original_formula_weight 1297.32
_cod_original_formula_moiety '4(C21 H15 F3)'
_cod_original_formula_units_Z 1
_cod_database_code 1564685
_shelx_shelxl_version_number 2018/3
_shelx_space_group_comment
;
The symmetry employed for this shelxl refinement is uniquely defined
by the following loop, which should always be used as a source of
symmetry information in preference to the above space-group names.
They are only intended as comments.
;
_olex2_refinement_description
;
1. Fixed Uiso
 At 1.2 times of:
  All C(H) groups
2.a Aromatic/amide H refined with riding coordinates:
 C1(H1), C2(H2), C3(H3), C8(H8), C9(H9), C10(H10), C11(H11), C12(H12),
 C13(H13), C15(H15), C16(H16), C18(H18), C19(H19), C20(H20), C21(H21)
;
_olex2_submission_special_instructions 'No special instructions were received'

loop_
_space_group_symop_operation_xyz
'x, y, z'
'-x, -y, z+1/2'
'-x+1/2, y, z+1/2'
'x+1/2, -y, z'

loop_
_atom_site_label
_atom_site_type_symbol
_atom_site_fract_x
_atom_site_fract_y
_atom_site_fract_z
_atom_site_U_iso_or_equiv
_atom_site_adp_type
_atom_site_occupancy
_atom_site_site_symmetry_order
_atom_site_calc_flag
_atom_site_refinement_flags_posn
_atom_site_refinement_flags_adp
_atom_site_refinement_flags_occupancy
_atom_site_disorder_assembly
_atom_site_disorder_group
F1 F -0.70709(10) -0.6977(5) 0.1524(10) 0.0972(16) Uani 1 1 d . . . . .
F2 F -0.70501(11) -0.6611(5) -0.2041(10) 0.0928(14) Uani 1 1 d . . . . .
F3 F -0.72027(9) -0.4777(4) 0.0208(9) 0.0853(14) Uani 1 1 d . . . . .
C1 C -0.50473(15) -0.2917(6) -0.0034(12) 0.0530(13) Uani 1 1 d . . . . .
H1 H -0.476865 -0.261405 0.008137 0.064 Uiso 1 1 calc R U . . .
C2 C -0.52351(16) -0.3677(6) 0.1747(11) 0.0510(13) Uani 1 1 d . . . . .
H2 H -0.508363 -0.388084 0.308222 0.061 Uiso 1 1 calc R U . . .
C3 C -0.56505(16) -0.4148(6) 0.1584(9) 0.0463(12) Uani 1 1 d . . . . .
H3 H -0.577309 -0.467781 0.279986 0.056 Uiso 1 1 calc R U . . .
C4 C -0.58839(13) -0.3832(5) -0.0391(9) 0.0385(10) Uani 1 1 d . . . . .
C5 C -0.63366(14) -0.4259(5) -0.0617(9) 0.0389(10) Uani 1 1 d . . . . .
C6 C -0.64878(14) -0.5609(6) 0.0097(9) 0.0420(11) Uani 1 1 d . . . . .
C7 C -0.62221(14) -0.6943(5) 0.0789(9) 0.0390(11) Uani 1 1 d . . . . .
C8 C -0.59289(14) -0.7496(6) -0.0754(9) 0.0449(11) Uani 1 1 d . . . . .
H8 H -0.589189 -0.700656 -0.216240 0.054 Uiso 1 1 calc R U . . .
C9 C -0.56898(15) -0.8767(6) -0.0236(11) 0.0506(13) Uani 1 1 d . . . . .
H9 H -0.549432 -0.912627 -0.129537 0.061 Uiso 1 1 calc R U . . .
C10 C -0.57407(16) -0.9507(6) 0.1857(12) 0.0550(14) Uani 1 1 d . . . . .
H10 H -0.558167 -1.036556 0.220724 0.066 Uiso 1 1 calc R U . . .
C11 C -0.70531(19) -0.0738(8) -0.3827(16) 0.079(2) Uani 1 1 d . . . . .
H11 H -0.720876 0.003459 -0.451840 0.094 Uiso 1 1 calc R U . . .
C12 C -0.70227(19) -0.2153(8) -0.4864(14) 0.0712(18) Uani 1 1 d . . . . .
H12 H -0.715532 -0.232924 -0.626825 0.085 Uiso 1 1 calc R U . . .
C13 C -0.67973(17) -0.3300(7) -0.3829(10) 0.0587(15) Uani 1 1 d . . . . .
H13 H -0.678021 -0.425153 -0.453466 0.070 Uiso 1 1 calc R U . . .
C14 C -0.65954(14) -0.3055(6) -0.1748(10) 0.0442(12) Uani 1 1 d . . . . .
C15 C -0.52730(16) -0.2604(6) -0.1995(11) 0.0517(13) Uani 1 1 d . . . . .
H15 H -0.514559 -0.209367 -0.321391 0.062 Uiso 1 1 calc R U . . .
C16 C -0.56897(15) -0.3044(6) -0.2172(9) 0.0462(12) Uani 1 1 d . . . . .
H16 H -0.584036 -0.280759 -0.349863 0.055 Uiso 1 1 calc R U . . .
C17 C -0.69527(15) -0.5963(6) -0.0012(13) 0.0571(15) Uani 1 1 d . . . . .
C18 C -0.62633(16) -0.7696(6) 0.2899(11) 0.0501(13) Uani 1 1 d . . . . .
H18 H -0.645387 -0.733806 0.398557 0.060 Uiso 1 1 calc R U . . .
C19 C -0.60244(18) -0.8966(6) 0.3386(11) 0.0544(13) Uani 1 1 d . . . . .
H19 H -0.605885 -0.945990 0.479272 0.065 Uiso 1 1 calc R U . . .
C20 C -0.66274(15) -0.1627(6) -0.0767(11) 0.0535(14) Uani 1 1 d . . . . .
H20 H -0.649159 -0.143837 0.062423 0.064 Uiso 1 1 calc R U . . .
C21 C -0.68528(19) -0.0479(6) -0.1776(16) 0.0703(19) Uani 1 1 d . . . . .
H21 H -0.686983 0.047325 -0.107237 0.084 Uiso 1 1 calc R U . . .

loop_
_atom_site_aniso_label
_atom_site_aniso_U_11
_atom_site_aniso_U_22
_atom_site_aniso_U_33
_atom_site_aniso_U_23
_atom_site_aniso_U_13
_atom_site_aniso_U_12
F1 0.0424(18) 0.081(3) 0.169(5) 0.046(3) 0.020(2) -0.0032(18)
F2 0.053(2) 0.089(3) 0.137(4) -0.029(3) -0.027(2) -0.0097(18)
F3 0.0402(15) 0.0519(19) 0.164(4) 0.002(3) 0.025(2) 0.0076(14)
C1 0.037(2) 0.049(3) 0.073(4) -0.015(3) 0.002(3) -0.004(2)
C2 0.048(3) 0.043(3) 0.062(3) -0.006(3) -0.017(3) -0.006(2)
C3 0.055(3) 0.040(3) 0.044(3) 0.004(2) -0.006(2) -0.006(2)
C4 0.038(2) 0.034(2) 0.044(3) -0.012(2) 0.000(2) 0.0008(18)
C5 0.039(2) 0.037(2) 0.041(3) -0.010(2) 0.001(2) -0.0036(19)
C6 0.037(2) 0.041(3) 0.048(3) -0.010(2) 0.004(2) 0.0003(19)
C7 0.036(2) 0.034(2) 0.047(3) -0.009(2) -0.0010(19) -0.0051(19)
C8 0.043(2) 0.046(3) 0.045(3) -0.008(2) 0.002(2) -0.003(2)
C9 0.042(2) 0.047(3) 0.063(4) -0.009(3) 0.002(3) 0.002(2)
C10 0.045(3) 0.041(3) 0.079(4) -0.005(3) -0.015(3) 0.004(2)
C11 0.049(3) 0.063(4) 0.123(7) 0.029(4) -0.003(4) 0.007(3)
C12 0.059(3) 0.078(5) 0.077(5) 0.010(4) -0.013(3) 0.002(3)
C13 0.056(3) 0.061(4) 0.059(4) -0.008(3) -0.011(3) 0.000(3)
C14 0.035(2) 0.040(3) 0.057(3) -0.003(3) 0.002(2) -0.003(2)
C15 0.045(3) 0.054(3) 0.057(3) -0.003(3) 0.011(3) -0.010(2)
C16 0.045(3) 0.052(3) 0.042(3) -0.001(3) 0.000(2) 0.002(2)
C17 0.036(2) 0.045(3) 0.091(5) -0.002(3) 0.005(3) -0.003(2)
C18 0.050(3) 0.049(3) 0.051(3) -0.006(3) 0.005(3) -0.004(2)
C19 0.062(3) 0.047(3) 0.054(3) 0.001(3) -0.008(3) -0.007(3)
C20 0.045(3) 0.040(3) 0.076(4) -0.011(3) -0.005(3) -0.006(2)
C21 0.060(3) 0.030(3) 0.121(6) -0.003(4) -0.003(4) 0.001(3)

loop_
_atom_type_symbol
_atom_type_description
_atom_type_scat_dispersion_real
_atom_type_scat_dispersion_imag
_atom_type_scat_source
C C 0.0030 0.0020 'International Tables Vol C Tables 4.2.6.8 and 6.1.1.4'
H H 0.0000 0.0000 'International Tables Vol C Tables 4.2.6.8 and 6.1.1.4'
F F 0.0170 0.0100 'International Tables Vol C Tables 4.2.6.8 and 6.1.1.4'

loop_
_geom_angle_atom_site_label_1
_geom_angle_atom_site_label_2
_geom_angle_atom_site_label_3
_geom_angle
_geom_angle_site_symmetry_1
_geom_angle_site_symmetry_3
_geom_angle_publ_flag
C2 C1 H1 120.3 . . ?
C2 C1 C15 119.5(5) . . ?
C15 C1 H1 120.3 . . ?
C1 C2 H2 119.6 . . ?
C1 C2 C3 120.7(5) . . ?
C3 C2 H2 119.6 . . ?
C2 C3 H3 119.8 . . ?
C2 C3 C4 120.4(5) . . ?
C4 C3 H3 119.8 . . ?
C3 C4 C5 122.5(4) . . ?
C16 C4 C3 118.1(4) . . ?
C16 C4 C5 119.3(4) . . ?
C6 C5 C4 122.6(4) . . ?
C6 C5 C14 124.0(4) . . ?
C14 C5 C4 113.3(4) . . ?
C5 C6 C7 124.5(4) . . ?
C5 C6 C17 121.3(4) . . ?
C7 C6 C17 113.9(4) . . ?
C8 C7 C6 118.9(5) . . ?
C8 C7 C18 117.7(5) . . ?
C18 C7 C6 123.4(4) . . ?
C7 C8 H8 119.5 . . ?
C7 C8 C9 121.0(5) . . ?
C9 C8 H8 119.5 . . ?
C8 C9 H9 119.9 . . ?
C8 C9 C10 120.1(5) . . ?
C10 C9 H9 119.9 . . ?
C9 C10 H10 120.4 . . ?
C19 C10 C9 119.2(5) . . ?
C19 C10 H10 120.4 . . ?
C12 C11 H11 120.2 . . ?
C21 C11 H11 120.2 . . ?
C21 C11 C12 119.6(6) . . ?
C11 C12 H12 119.9 . . ?
C13 C12 C11 120.2(7) . . ?
C13 C12 H12 119.9 . . ?
C12 C13 H13 119.6 . . ?
C12 C13 C14 120.7(6) . . ?
C14 C13 H13 119.6 . . ?
C13 C14 C5 122.1(5) . . ?
C20 C14 C5 120.1(5) . . ?
C20 C14 C13 117.8(5) . . ?
C1 C15 H15 119.7 . . ?
C1 C15 C16 120.6(5) . . ?
C16 C15 H15 119.7 . . ?
C4 C16 H16 119.7 . . ?
C15 C16 C4 120.7(5) . . ?
C15 C16 H16 119.7 . . ?
F1 C17 F2 104.0(5) . . ?
F1 C17 F3 107.1(5) . . ?
F1 C17 C6 113.0(5) . . ?
F2 C17 C6 110.4(5) . . ?
F3 C17 F2 106.1(5) . . ?
F3 C17 C6 115.3(4) . . ?
C7 C18 H18 119.7 . . ?
C19 C18 C7 120.6(5) . . ?
C19 C18 H18 119.7 . . ?
C10 C19 C18 121.3(6) . . ?
C10 C19 H19 119.4 . . ?
C18 C19 H19 119.4 . . ?
C14 C20 H20 119.0 . . ?
C21 C20 C14 122.0(6) . . ?
C21 C20 H20 119.0 . . ?
C11 C21 H21 120.2 . . ?
C20 C21 C11 119.7(6) . . ?
C20 C21 H21 120.2 . . ?

loop_
_geom_bond_atom_site_label_1
_geom_bond_atom_site_label_2
_geom_bond_distance
_geom_bond_site_symmetry_2
_geom_bond_publ_flag
F1 C17 1.313(7) . ?
F2 C17 1.342(8) . ?
F3 C17 1.317(6) . ?
C1 H1 0.9300 . ?
C1 C2 1.366(8) . ?
C1 C15 1.373(9) . ?
C2 H2 0.9300 . ?
C2 C3 1.391(7) . ?
C3 H3 0.9300 . ?
C3 C4 1.393(7) . ?
C4 C5 1.497(6) . ?
C4 C16 1.388(7) . ?
C5 C6 1.343(7) . ?
C5 C14 1.491(7) . ?
C6 C7 1.498(7) . ?
C6 C17 1.516(7) . ?
C7 C8 1.382(7) . ?
C7 C18 1.396(8) . ?
C8 H8 0.9300 . ?
C8 C9 1.383(7) . ?
C9 H9 0.9300 . ?
C9 C10 1.385(9) . ?
C10 H10 0.9300 . ?
C10 C19 1.352(8) . ?
C11 H11 0.9300 . ?
C11 C12 1.381(10) . ?
C11 C21 1.368(11) . ?
C12 H12 0.9300 . ?
C12 C13 1.374(9) . ?
C13 H13 0.9300 . ?
C13 C14 1.384(8) . ?
C14 C20 1.378(7) . ?
C15 H15 0.9300 . ?
C15 C16 1.388(7) . ?
C16 H16 0.9300 . ?
C18 H18 0.9300 . ?
C18 C19 1.377(7) . ?
C19 H19 0.9300 . ?
C20 H20 0.9300 . ?
C20 C21 1.368(8) . ?
C21 H21 0.9300 . ?

loop_
_geom_torsion_atom_site_label_1
_geom_torsion_atom_site_label_2
_geom_torsion_atom_site_label_3
_geom_torsion_atom_site_label_4
_geom_torsion
_geom_torsion_site_symmetry_1
_geom_torsion_site_symmetry_2
_geom_torsion_site_symmetry_3
_geom_torsion_site_symmetry_4
_geom_torsion_publ_flag
C1 C2 C3 C4 -1.0(8) . . . . ?
C1 C15 C16 C4 -1.2(8) . . . . ?
C2 C1 C15 C16 0.4(8) . . . . ?
C2 C3 C4 C5 -177.5(5) . . . . ?
C2 C3 C4 C16 0.2(7) . . . . ?
C3 C4 C5 C6 -42.2(7) . . . . ?
C3 C4 C5 C14 139.0(5) . . . . ?
C3 C4 C16 C15 0.9(7) . . . . ?
C4 C5 C6 C7 -11.6(8) . . . . ?
C4 C5 C6 C17 175.9(5) . . . . ?
C4 C5 C14 C13 117.0(5) . . . . ?
C4 C5 C14 C20 -60.6(6) . . . . ?
C5 C4 C16 C15 178.6(5) . . . . ?
C5 C6 C7 C8 -55.7(7) . . . . ?
C5 C6 C7 C18 126.4(6) . . . . ?
C5 C6 C17 F1 -153.7(5) . . . . ?
C5 C6 C17 F2 90.3(6) . . . . ?
C5 C6 C17 F3 -30.0(9) . . . . ?
C5 C14 C20 C21 178.3(5) . . . . ?
C6 C5 C14 C13 -61.7(7) . . . . ?
C6 C5 C14 C20 120.6(6) . . . . ?
C6 C7 C8 C9 -177.0(5) . . . . ?
C6 C7 C18 C19 176.6(5) . . . . ?
C7 C6 C17 F1 33.1(7) . . . . ?
C7 C6 C17 F2 -83.0(6) . . . . ?
C7 C6 C17 F3 156.8(5) . . . . ?
C7 C8 C9 C10 -0.1(8) . . . . ?
C7 C18 C19 C10 0.8(8) . . . . ?
C8 C7 C18 C19 -1.3(7) . . . . ?
C8 C9 C10 C19 -0.4(8) . . . . ?
C9 C10 C19 C18 0.1(8) . . . . ?
C11 C12 C13 C14 -0.5(10) . . . . ?
C12 C11 C21 C20 -0.5(10) . . . . ?
C12 C13 C14 C5 -177.9(5) . . . . ?
C12 C13 C14 C20 -0.2(8) . . . . ?
C13 C14 C20 C21 0.6(8) . . . . ?
C14 C5 C6 C7 167.0(5) . . . . ?
C14 C5 C6 C17 -5.5(8) . . . . ?
C14 C20 C21 C11 -0.2(10) . . . . ?
C15 C1 C2 C3 0.6(8) . . . . ?
C16 C4 C5 C6 140.2(5) . . . . ?
C16 C4 C5 C14 -38.6(6) . . . . ?
C17 C6 C7 C8 117.3(5) . . . . ?
C17 C6 C7 C18 -60.6(7) . . . . ?
C18 C7 C8 C9 1.0(7) . . . . ?
C21 C11 C12 C13 0.8(10) . . . . ?
